data_4513627
loop_
_publ_author_name
'Tahara, Hironobu'
'Furue, Yutaro'
'Suenaga, Chie'
'Sagara, Takamasa'

_publ_section_title
;
 A Dialkyl Viologen Ionic Liquid: X-ray Crystal Structure Analysis of
 Bis(trifluoromethanesulfonyl)imide Salts
;
_journal_issue 10
_journal_name_full 'Crystal Growth &amp; Design'
_journal_page_first 4735
_journal_paper_doi 10.1021/acs.cgd.5b00645
_journal_volume 15
_journal_year 2015
_chemical_formula_moiety 'C25 H32 F12 N4 O8 S4'
_chemical_formula_sum 'C25 H32 F12 N4 O8 S4'
_chemical_formula_weight 872.77
_space_group_IT_number 2
_symmetry_cell_setting triclinic
_symmetry_Int_Tables_number 2
_symmetry_space_group_name_Hall '-P 1'
_symmetry_space_group_name_H-M 'P -1'
_atom_sites_solution_hydrogens geom
_atom_sites_solution_primary direct
_atom_sites_solution_secondary difmap
_cell_angle_alpha 106.575(10)
_cell_angle_beta 98.754(12)
_cell_angle_gamma 108.981(13)
_cell_formula_units_Z 2
_cell_length_a 10.8769(12)
_cell_length_b 11.3208(16)
_cell_length_c 16.916(3)
_cell_measurement_reflns_used 4208
_cell_measurement_temperature 93
_cell_measurement_theta_max 25.02
_cell_measurement_theta_min 3.16
_cell_volume 1817.6(5)
_computing_cell_refinement CrystalClear
_computing_data_collection 'CrystalClear (Rigaku Inc., 2008)'
_computing_data_reduction CrystalClear
_computing_molecular_graphics 'CrystalStructure 4.0'
_computing_publication_material 'CrystalStructure 4.0 (Rigaku, 2010)'
_computing_structure_refinement 'SHELXL97 (Sheldrick, 2008)'
_computing_structure_solution 'Il Milione (Burla, et al., 2007)'
_diffrn_ambient_temperature 93
_diffrn_detector_area_resol_mean 7.111
_diffrn_measured_fraction_theta_full 0.989
_diffrn_measured_fraction_theta_max 0.989
_diffrn_measurement_device_type 'Rigaku Saturn724'
_diffrn_measurement_method \w
_diffrn_radiation_type 'Mo K\a'
_diffrn_radiation_wavelength 0.71075
_diffrn_reflns_av_R_equivalents 0.0243
_diffrn_reflns_limit_h_max 12
_diffrn_reflns_limit_h_min -12
_diffrn_reflns_limit_k_max 13
_diffrn_reflns_limit_k_min -13
_diffrn_reflns_limit_l_max 20
_diffrn_reflns_limit_l_min -20
_diffrn_reflns_number 12638
_diffrn_reflns_theta_full 25.03
_diffrn_reflns_theta_max 25.03
_diffrn_standards_number 0
_exptl_absorpt_coefficient_mu 0.373
_exptl_absorpt_correction_T_max 0.978
_exptl_absorpt_correction_T_min 0.921
_exptl_absorpt_correction_type multi-scan
_exptl_absorpt_process_details 'REQAB (Rigaku, 1998)'
_exptl_crystal_colour colorless
_exptl_crystal_density_diffrn 1.595
_exptl_crystal_density_method 'not measured'
_exptl_crystal_description block
_exptl_crystal_F_000 892.00
_exptl_crystal_size_max 0.160
_exptl_crystal_size_mid 0.130
_exptl_crystal_size_min 0.060
_refine_diff_density_max 1.050
_refine_diff_density_min -0.500
_refine_ls_extinction_method none
_refine_ls_goodness_of_fit_ref 1.065
_refine_ls_hydrogen_treatment constr
_refine_ls_number_parameters 476
_refine_ls_number_reflns 6350
_refine_ls_number_restraints 0
_refine_ls_R_factor_gt 0.0530
_refine_ls_shift/su_max 0.000
_refine_ls_structure_factor_coef Fsqd
_refine_ls_weighting_details 'w = 1/[\s^2^(Fo^2^)+(0.0731P)^2^+1.7687P] where P=(Fo^2^+2Fc^2^)/3'
_refine_ls_weighting_scheme calc
_refine_ls_wR_factor_ref 0.1458
_reflns_number_gt 4763
_reflns_number_total 6350
_reflns_threshold_expression F^2^>2.0\s(F^2^)
_cod_data_source_file cg5b00645_si_002.cif
_cod_data_source_block 1283b
_cod_depositor_comments 'Adding full bibliography for 4513626--4513627.cif.'
_cod_database_code 4513627

loop_
_symmetry_equiv_pos_site_id
_symmetry_equiv_pos_as_xyz
1 +X,+Y,+Z
2 -X,-Y,-Z

loop_
_atom_site_label
_atom_site_type_symbol
_atom_site_fract_x
_atom_site_fract_y
_atom_site_fract_z
_atom_site_U_iso_or_equiv
_atom_site_adp_type
_atom_site_occupancy
_atom_site_symmetry_multiplicity
_atom_site_calc_flag
_atom_site_refinement_flags
S1 S 0.86325(8) -0.23525(8) 0.03791(5) 0.0204(2) Uani 1.0 2 d .
S2 S 0.98357(9) -0.17208(8) 0.21049(6) 0.0225(3) Uani 1.0 2 d .
S3 S 0.54634(9) 0.17652(9) 0.19521(6) 0.0247(3) Uani 1.0 2 d .
S4 S 0.67796(9) 0.41954(9) 0.33272(5) 0.0241(3) Uani 1.0 2 d .
F1 F 0.6229(3) -0.2471(3) 0.04944(19) 0.0545(8) Uani 1.0 2 d .
F2 F 0.6240(3) -0.4082(3) -0.05372(17) 0.0551(8) Uani 1.0 2 d .
F3 F 0.6707(3) -0.4043(3) 0.07507(18) 0.0519(7) Uani 1.0 2 d .
F4 F 0.9346(3) -0.1238(3) 0.35955(15) 0.0453(7) Uani 1.0 2 d .
F5 F 0.9434(3) 0.0306(3) 0.30772(15) 0.0419(6) Uani 1.0 2 d .
F6 F 0.7697(3) -0.1547(3) 0.25717(16) 0.0450(7) Uani 1.0 2 d .
F7 F 0.6361(3) -0.0116(3) 0.15144(19) 0.0618(8) Uani 1.0 2 d .
F8 F 0.7705(3) 0.1587(3) 0.26112(17) 0.0482(7) Uani 1.0 2 d .
F9 F 0.5916(3) 0.0212(3) 0.2737(2) 0.0586(8) Uani 1.0 2 d .
F10 F 0.5922(4) 0.5025(3) 0.21444(17) 0.0715(10) Uani 1.0 2 d .
F11 F 0.6904(4) 0.6542(3) 0.33952(19) 0.0659(9) Uani 1.0 2 d .
F12 F 0.4891(3) 0.5104(3) 0.3129(2) 0.0647(9) Uani 1.0 2 d .
O1 O 0.8568(3) -0.1577(3) -0.01507(16) 0.0302(6) Uani 1.0 2 d .
O2 O 0.9151(3) -0.3375(3) 0.01414(16) 0.0308(6) Uani 1.0 2 d .
O3 O 1.1238(3) -0.0897(3) 0.24875(16) 0.0314(6) Uani 1.0 2 d .
O4 O 0.9392(3) -0.3105(3) 0.19835(17) 0.0334(7) Uani 1.0 2 d .
O5 O 0.6097(3) 0.2338(3) 0.13942(15) 0.0333(7) Uani 1.0 2 d .
O6 O 0.4095(3) 0.0815(3) 0.16251(17) 0.0353(7) Uani 1.0 2 d .
O7 O 0.8010(3) 0.4394(3) 0.30856(17) 0.0402(8) Uani 1.0 2 d .
O8 O 0.6834(3) 0.4605(3) 0.42191(15) 0.0317(7) Uani 1.0 2 d .
N1 N 0.7828(3) 0.2743(3) 0.02291(18) 0.0232(7) Uani 1.0 2 d .
N2 N 1.2524(3) 0.2840(3) 0.35797(17) 0.0210(7) Uani 1.0 2 d .
N3 N 0.9248(3) -0.1363(3) 0.13280(18) 0.0231(7) Uani 1.0 2 d .
N4 N 0.5605(3) 0.2773(3) 0.28637(17) 0.0212(7) Uani 1.0 2 d .
C1 C 0.7069(6) 0.3305(9) -0.2603(4) 0.096(3) Uani 1.0 2 d .
C2 C 0.6518(4) 0.3017(5) -0.1912(3) 0.0365(10) Uani 1.0 2 d .
C3 C 0.7491(4) 0.3060(4) -0.1161(3) 0.0303(9) Uani 1.0 2 d .
C4 C 0.6843(4) 0.2728(5) -0.0491(3) 0.0308(9) Uani 1.0 2 d .
C5 C 0.8527(4) 0.3888(4) 0.0902(3) 0.0237(8) Uani 1.0 2 d .
C6 C 0.9429(4) 0.3917(4) 0.1577(2) 0.0219(8) Uani 1.0 2 d .
C7 C 0.9630(4) 0.2759(4) 0.1561(2) 0.0187(7) Uani 1.0 2 d .
C8 C 0.8892(4) 0.1591(4) 0.0855(2) 0.0204(8) Uani 1.0 2 d .
C9 C 0.7994(4) 0.1604(4) 0.0199(3) 0.0240(8) Uani 1.0 2 d .
C10 C 1.0619(4) 0.2771(4) 0.2271(2) 0.0203(7) Uani 1.0 2 d .
C11 C 1.0806(4) 0.3541(4) 0.3122(2) 0.0232(8) Uani 1.0 2 d .
C12 C 1.1753(4) 0.3556(4) 0.3764(3) 0.0250(8) Uani 1.0 2 d .
C13 C 1.2363(4) 0.2090(4) 0.2768(2) 0.0205(8) Uani 1.0 2 d .
C14 C 1.1418(4) 0.2033(4) 0.2100(2) 0.0206(8) Uani 1.0 2 d .
C15 C 1.3531(4) 0.2839(4) 0.4277(3) 0.0255(8) Uani 1.0 2 d .
C16 C 1.2943(5) 0.1616(5) 0.4511(3) 0.0487(12) Uani 1.0 2 d .
C17 C 1.3995(5) 0.1464(6) 0.5094(3) 0.0538(13) Uani 1.0 2 d .
C18 C 1.3433(8) 0.0380(9) 0.5457(5) 0.096(3) Uani 1.0 2 d .
C19 C 1.2552(8) -0.1003(8) 0.4775(6) 0.109(3) Uani 1.0 2 d .
C20A C 1.2104(10) -0.1913(10) 0.5313(7) 0.046(3) Uiso 0.5000 2 d .
C20B C 1.2210(11) -0.2511(11) 0.4818(7) 0.055(3) Uiso 0.5000 2 d .
C21A C 1.1168(13) -0.3268(13) 0.4637(9) 0.067(3) Uiso 0.5000 2 d .
C21B C 1.0819(12) -0.3015(12) 0.4995(8) 0.058(3) Uiso 0.5000 2 d .
C22 C 0.6850(4) -0.3285(4) 0.0269(3) 0.0339(10) Uani 1.0 2 d .
C23 C 0.9017(4) -0.1010(4) 0.2878(3) 0.0308(9) Uani 1.0 2 d .
C24 C 0.6421(5) 0.0813(4) 0.2226(3) 0.0378(10) Uani 1.0 2 d .
C25 C 0.6085(5) 0.5274(4) 0.2967(3) 0.0426(11) Uani 1.0 2 d .
H1A H 0.6327 0.3042 -0.3109 0.1146 Uiso 1.0 2 calc R
H1B H 0.7637 0.2801 -0.2747 0.1146 Uiso 1.0 2 calc R
H1C H 0.7614 0.4265 -0.2418 0.1146 Uiso 1.0 2 calc R
H2A H 0.5782 0.2115 -0.2157 0.0438 Uiso 1.0 2 calc R
H2B H 0.6109 0.3666 -0.1697 0.0438 Uiso 1.0 2 calc R
H3A H 0.7913 0.2419 -0.1368 0.0363 Uiso 1.0 2 calc R
H3B H 0.8217 0.3966 -0.0898 0.0363 Uiso 1.0 2 calc R
H4A H 0.6446 0.3384 -0.0267 0.0370 Uiso 1.0 2 calc R
H4B H 0.6102 0.1830 -0.0753 0.0370 Uiso 1.0 2 calc R
H5 H 0.8397 0.4681 0.0910 0.0284 Uiso 1.0 2 calc R
H6 H 0.9914 0.4725 0.2054 0.0263 Uiso 1.0 2 calc R
H8 H 0.9012 0.0787 0.0828 0.0245 Uiso 1.0 2 calc R
H9 H 0.7485 0.0804 -0.0281 0.0288 Uiso 1.0 2 calc R
H11 H 1.0276 0.4053 0.3256 0.0278 Uiso 1.0 2 calc R
H12 H 1.1871 0.4073 0.4342 0.0300 Uiso 1.0 2 calc R
H13 H 1.2910 0.1590 0.2653 0.0246 Uiso 1.0 2 calc R
H14 H 1.1312 0.1497 0.1529 0.0247 Uiso 1.0 2 calc R
H15A H 1.3797 0.3658 0.4786 0.0306 Uiso 1.0 2 calc R
H15B H 1.4349 0.2837 0.4088 0.0306 Uiso 1.0 2 calc R
H16A H 1.2225 0.1699 0.4792 0.0584 Uiso 1.0 2 calc R
H16B H 1.2529 0.0809 0.3982 0.0584 Uiso 1.0 2 calc R
H17A H 1.4504 0.2328 0.5574 0.0645 Uiso 1.0 2 calc R
H17B H 1.4638 0.1251 0.4779 0.0645 Uiso 1.0 2 calc R
H18A H 1.2889 0.0656 0.5836 0.1150 Uiso 1.0 2 calc R
H18B H 1.4196 0.0306 0.5813 0.1150 Uiso 1.0 2 calc R
H19A H 1.3075 -0.1331 0.4399 0.1310 Uiso 1.0 2 calc R
H19B H 1.1759 -0.0974 0.4418 0.1310 Uiso 1.0 2 calc R

loop_
_atom_site_aniso_label
_atom_site_aniso_U_11
_atom_site_aniso_U_22
_atom_site_aniso_U_33
_atom_site_aniso_U_12
_atom_site_aniso_U_13
_atom_site_aniso_U_23
S1 0.0209(5) 0.0179(5) 0.0234(5) 0.0081(4) 0.0084(4) 0.0070(4)
S2 0.0250(5) 0.0199(5) 0.0250(5) 0.0118(4) 0.0063(4) 0.0083(4)
S3 0.0208(5) 0.0233(5) 0.0225(5) 0.0056(4) 0.0073(4) 0.0006(4)
S4 0.0247(5) 0.0215(5) 0.0189(5) 0.0036(4) 0.0055(4) 0.0032(4)
F1 0.0286(14) 0.0532(17) 0.086(2) 0.0267(13) 0.0193(13) 0.0174(15)
F2 0.0391(15) 0.0423(15) 0.0557(17) 0.0060(12) -0.0121(12) 0.0016(13)
F3 0.0263(14) 0.0495(16) 0.080(2) 0.0004(11) 0.0145(13) 0.0395(15)
F4 0.0552(16) 0.0662(17) 0.0352(13) 0.0346(14) 0.0204(12) 0.0308(13)
F5 0.0612(16) 0.0368(14) 0.0394(14) 0.0311(12) 0.0238(12) 0.0115(11)
F6 0.0326(15) 0.0678(18) 0.0553(16) 0.0263(13) 0.0230(12) 0.0382(14)
F7 0.0607(18) 0.0376(16) 0.082(2) 0.0253(14) 0.0319(16) 0.0006(15)
F8 0.0361(15) 0.0503(16) 0.0653(18) 0.0234(13) 0.0136(12) 0.0234(14)
F9 0.0665(19) 0.0449(16) 0.092(3) 0.0313(14) 0.0388(16) 0.0430(16)
F10 0.127(3) 0.0505(18) 0.0405(16) 0.0364(18) 0.0091(17) 0.0255(14)
F11 0.107(3) 0.0181(13) 0.0643(19) 0.0127(14) 0.0267(17) 0.0139(13)
F12 0.065(2) 0.0515(18) 0.094(3) 0.0409(16) 0.0175(17) 0.0306(17)
O1 0.0430(16) 0.0280(14) 0.0257(14) 0.0158(12) 0.0147(12) 0.0134(12)
O2 0.0310(15) 0.0277(15) 0.0355(15) 0.0175(12) 0.0107(12) 0.0060(12)
O3 0.0239(15) 0.0324(15) 0.0342(15) 0.0108(12) 0.0042(11) 0.0085(12)
O4 0.0420(17) 0.0191(14) 0.0370(16) 0.0126(12) 0.0010(12) 0.0111(12)
O5 0.0324(16) 0.0398(16) 0.0203(13) 0.0088(13) 0.0113(11) 0.0041(12)
O6 0.0235(15) 0.0282(15) 0.0335(15) 0.0003(11) 0.0085(12) -0.0078(12)
O7 0.0237(15) 0.0390(17) 0.0362(16) -0.0023(12) 0.0122(12) -0.0029(13)
O8 0.0362(16) 0.0312(15) 0.0165(13) 0.0068(12) 0.0041(11) 0.0013(11)
N1 0.0169(16) 0.0309(17) 0.0226(16) 0.0115(13) 0.0065(12) 0.0077(14)
N2 0.0175(15) 0.0247(16) 0.0194(15) 0.0078(12) 0.0047(12) 0.0066(13)
N3 0.0294(17) 0.0163(15) 0.0229(16) 0.0086(13) 0.0037(13) 0.0081(13)
N4 0.0211(16) 0.0191(15) 0.0188(15) 0.0046(12) 0.0071(12) 0.0032(12)
C1 0.052(4) 0.210(9) 0.077(5) 0.063(5) 0.027(3) 0.108(6)
C2 0.034(3) 0.043(3) 0.032(3) 0.0148(19) 0.0010(18) 0.0158(19)
C3 0.023(2) 0.041(3) 0.030(2) 0.0129(17) 0.0042(16) 0.0177(18)
C4 0.023(2) 0.044(3) 0.028(2) 0.0177(18) 0.0034(16) 0.0126(18)
C5 0.026(2) 0.0209(19) 0.0278(19) 0.0129(16) 0.0109(15) 0.0083(16)
C6 0.0226(19) 0.0207(18) 0.0191(17) 0.0087(15) 0.0057(14) 0.0022(14)
C7 0.0187(18) 0.0173(17) 0.0193(17) 0.0068(14) 0.0076(14) 0.0046(14)
C8 0.0200(19) 0.0167(17) 0.0224(18) 0.0059(14) 0.0076(14) 0.0042(14)
C9 0.0191(19) 0.025(2) 0.0196(18) 0.0038(15) 0.0072(14) 0.0002(15)
C10 0.0197(18) 0.0184(18) 0.0216(17) 0.0062(14) 0.0073(14) 0.0060(14)
C11 0.0211(19) 0.0228(19) 0.0212(18) 0.0094(15) 0.0043(14) 0.0015(15)
C12 0.025(2) 0.026(2) 0.0192(18) 0.0093(16) 0.0065(15) 0.0022(15)
C13 0.0198(18) 0.0214(18) 0.0233(18) 0.0088(14) 0.0107(14) 0.0087(15)
C14 0.0258(19) 0.0173(18) 0.0186(17) 0.0065(15) 0.0093(14) 0.0067(14)
C15 0.024(2) 0.032(2) 0.0201(18) 0.0138(16) 0.0027(15) 0.0078(16)
C16 0.058(3) 0.053(3) 0.029(3) 0.016(3) -0.001(2) 0.020(2)
C17 0.060(4) 0.068(4) 0.042(3) 0.036(3) 0.012(3) 0.021(3)
C18 0.104(6) 0.153(8) 0.106(6) 0.082(6) 0.057(5) 0.103(6)
C19 0.072(5) 0.099(6) 0.165(8) 0.011(4) 0.004(5) 0.100(6)
C22 0.025(3) 0.030(3) 0.044(3) 0.0102(18) 0.0048(18) 0.0133(19)
C23 0.030(3) 0.040(3) 0.030(2) 0.0159(18) 0.0121(17) 0.0187(19)
C24 0.036(3) 0.029(3) 0.051(3) 0.0145(19) 0.021(2) 0.012(2)
C25 0.062(4) 0.028(3) 0.040(3) 0.018(3) 0.009(3) 0.015(2)

loop_
_atom_type_symbol
_atom_type_description
_atom_type_scat_dispersion_real
_atom_type_scat_dispersion_imag
_atom_type_scat_source
C C 0.0033 0.0016
;
International Tables for Crystallography
(1992, Vol. C, Tables 4.2.6.8 and 6.1.1.4)
;
H H 0.0000 0.0000
;
International Tables for Crystallography
(1992, Vol. C, Table 6.1.1.4)
;
F F 0.0171 0.0103
;
International Tables for Crystallography
(1992, Vol. C, Tables 4.2.6.8 and 6.1.1.4)
;
N N 0.0061 0.0033
;
International Tables for Crystallography
(1992, Vol. C, Tables 4.2.6.8 and 6.1.1.4)
;
O O 0.0106 0.0060
;
International Tables for Crystallography
(1992, Vol. C, Tables 4.2.6.8 and 6.1.1.4)
;
S S 0.1246 0.1234
;
International Tables for Crystallography
(1992, Vol. C, Tables 4.2.6.8 and 6.1.1.4)
;

loop_
_geom_angle_atom_site_label_1
_geom_angle_atom_site_label_2
_geom_angle_atom_site_label_3
_geom_angle
_geom_angle_publ_flag
O1 S1 O2 119.38(18) yes
O1 S1 N3 107.59(16) yes
O1 S1 C22 102.9(2) yes
O2 S1 N3 115.33(18) yes
O2 S1 C22 103.64(18) yes
N3 S1 C22 106.39(18) yes
O3 S2 O4 118.35(19) yes
O3 S2 N3 111.00(18) yes
O3 S2 C23 103.28(16) yes
O4 S2 N3 116.26(15) yes
O4 S2 C23 106.2(2) yes
N3 S2 C23 98.7(2) yes
O5 S3 O6 118.93(17) yes
O5 S3 N4 116.63(16) yes
O5 S3 C24 104.9(3) yes
O6 S3 N4 107.67(17) yes
O6 S3 C24 104.16(19) yes
N4 S3 C24 102.3(2) yes
O7 S4 O8 118.88(16) yes
O7 S4 N4 116.87(17) yes
O7 S4 C25 105.7(3) yes
O8 S4 N4 107.68(16) yes
O8 S4 C25 102.7(2) yes
N4 S4 C25 102.66(18) yes
C4 N1 C5 119.6(4) yes
C4 N1 C9 119.3(3) yes
C5 N1 C9 121.1(4) yes
C12 N2 C13 120.7(4) yes
C12 N2 C15 120.4(3) yes
C13 N2 C15 118.8(4) yes
S1 N3 S2 124.8(3) yes
S3 N4 S4 124.3(2) yes
C1 C2 C3 116.7(5) yes
C2 C3 C4 113.3(4) yes
N1 C4 C3 111.8(4) yes
N1 C5 C6 120.3(4) yes
C5 C6 C7 119.8(3) yes
C6 C7 C8 118.4(4) yes
C6 C7 C10 120.9(3) yes
C8 C7 C10 120.7(4) yes
C7 C8 C9 119.8(4) yes
N1 C9 C8 120.5(3) yes
C7 C10 C11 121.4(4) yes
C7 C10 C14 120.3(3) yes
C11 C10 C14 118.3(4) yes
C10 C11 C12 120.0(4) yes
N2 C12 C11 120.5(4) yes
N2 C13 C14 121.0(4) yes
C10 C14 C13 119.4(3) yes
N2 C15 C16 110.2(3) yes
C15 C16 C17 111.2(4) yes
C16 C17 C18 113.6(5) yes
C17 C18 C19 114.2(7) yes
C18 C19 C20A 103.8(8) yes
C18 C19 C20B 130.3(9) yes
C19 C20A C21A 103.8(9) yes
C19 C20B C21B 109.3(10) yes
S1 C22 F1 111.2(3) yes
S1 C22 F2 109.7(4) yes
S1 C22 F3 111.6(3) yes
F1 C22 F2 108.4(4) yes
F1 C22 F3 108.1(4) yes
F2 C22 F3 107.8(4) yes
S2 C23 F4 109.2(4) yes
S2 C23 F5 110.9(3) yes
S2 C23 F6 111.2(3) yes
F4 C23 F5 107.8(3) yes
F4 C23 F6 109.0(4) yes
F5 C23 F6 108.6(4) yes
S3 C24 F7 109.4(4) yes
S3 C24 F8 111.7(3) yes
S3 C24 F9 110.8(4) yes
F7 C24 F8 107.9(4) yes
F7 C24 F9 108.5(4) yes
F8 C24 F9 108.4(4) yes
S4 C25 F10 112.1(4) yes
S4 C25 F11 109.4(4) yes
S4 C25 F12 110.0(4) yes
F10 C25 F11 109.2(4) yes
F10 C25 F12 108.3(4) yes
F11 C25 F12 107.8(4) yes
C2 C1 H1A 109.467 no
C2 C1 H1B 109.470 no
C2 C1 H1C 109.468 no
H1A C1 H1B 109.468 no
H1A C1 H1C 109.479 no
H1B C1 H1C 109.475 no
C1 C2 H2A 108.124 no
C1 C2 H2B 108.119 no
C3 C2 H2A 108.121 no
C3 C2 H2B 108.124 no
H2A C2 H2B 107.307 no
C2 C3 H3A 108.914 no
C2 C3 H3B 108.909 no
C4 C3 H3A 108.914 no
C4 C3 H3B 108.915 no
H3A C3 H3B 107.736 no
N1 C4 H4A 109.273 no
N1 C4 H4B 109.265 no
C3 C4 H4A 109.265 no
C3 C4 H4B 109.266 no
H4A C4 H4B 107.933 no
N1 C5 H5 119.839 no
C6 C5 H5 119.828 no
C5 C6 H6 120.084 no
C7 C6 H6 120.076 no
C7 C8 H8 120.093 no
C9 C8 H8 120.086 no
N1 C9 H9 119.769 no
C8 C9 H9 119.775 no
C10 C11 H11 119.981 no
C12 C11 H11 119.981 no
N2 C12 H12 119.756 no
C11 C12 H12 119.761 no
N2 C13 H13 119.477 no
C14 C13 H13 119.486 no
C10 C14 H14 120.304 no
C13 C14 H14 120.298 no
N2 C15 H15A 109.624 no
N2 C15 H15B 109.622 no
C16 C15 H15A 109.612 no
C16 C15 H15B 109.622 no
H15A C15 H15B 108.150 no
C15 C16 H16A 109.385 no
C15 C16 H16B 109.377 no
C17 C16 H16A 109.396 no
C17 C16 H16B 109.388 no
H16A C16 H16B 108.012 no
C16 C17 H17A 108.849 no
C16 C17 H17B 108.856 no
C18 C17 H17A 108.859 no
C18 C17 H17B 108.855 no
H17A C17 H17B 107.704 no
C17 C18 H18A 108.710 no
C17 C18 H18B 108.709 no
C19 C18 H18A 108.710 no
C19 C18 H18B 108.714 no
H18A C18 H18B 107.626 no
C18 C19 H19A 111.005 no
C18 C19 H19B 111.005 no
C20A C19 H19A 111.002 no
C20A C19 H19B 111.006 no
C20B C19 H19A 79.319 no
C20B C19 H19B 110.539 no
H19A C19 H19B 108.992 no

loop_
_geom_bond_atom_site_label_1
_geom_bond_atom_site_label_2
_geom_bond_distance
_geom_bond_publ_flag
S1 O1 1.431(4) yes
S1 O2 1.430(4) yes
S1 N3 1.562(3) yes
S1 C22 1.832(4) yes
S2 O3 1.430(3) yes
S2 O4 1.423(3) yes
S2 N3 1.586(4) yes
S2 C23 1.836(5) yes
S3 O5 1.429(3) yes
S3 O6 1.431(3) yes
S3 N4 1.585(3) yes
S3 C24 1.824(6) yes
S4 O7 1.425(4) yes
S4 O8 1.432(3) yes
S4 N4 1.574(3) yes
S4 C25 1.821(6) yes
F1 C22 1.317(6) yes
F2 C22 1.322(5) yes
F3 C22 1.332(6) yes
F4 C23 1.332(6) yes
F5 C23 1.330(5) yes
F6 C23 1.314(5) yes
F7 C24 1.330(6) yes
F8 C24 1.321(5) yes
F9 C24 1.323(7) yes
F10 C25 1.310(6) yes
F11 C25 1.326(5) yes
F12 C25 1.332(7) yes
N1 C4 1.487(6) yes
N1 C5 1.344(4) yes
N1 C9 1.348(6) yes
N2 C12 1.354(6) yes
N2 C13 1.342(5) yes
N2 C15 1.483(5) yes
C1 C2 1.462(9) yes
C2 C3 1.503(7) yes
C3 C4 1.494(7) yes
C5 C6 1.373(6) yes
C6 C7 1.390(6) yes
C7 C8 1.392(4) yes
C7 C10 1.479(6) yes
C8 C9 1.368(6) yes
C10 C11 1.397(5) yes
C10 C14 1.396(6) yes
C11 C12 1.370(6) yes
C13 C14 1.379(6) yes
C15 C16 1.515(7) yes
C16 C17 1.482(9) yes
C17 C18 1.521(12) yes
C18 C19 1.535(10) yes
C19 C20A 1.572(16) yes
C19 C20B 1.651(16) yes
C20A C21A 1.525(13) yes
C20B C21B 1.542(17) yes
C1 H1A 0.980 no
C1 H1B 0.980 no
C1 H1C 0.980 no
C2 H2A 0.990 no
C2 H2B 0.990 no
C3 H3A 0.990 no
C3 H3B 0.990 no
C4 H4A 0.990 no
C4 H4B 0.990 no
C5 H5 0.950 no
C6 H6 0.950 no
C8 H8 0.950 no
C9 H9 0.950 no
C11 H11 0.950 no
C12 H12 0.950 no
C13 H13 0.950 no
C14 H14 0.950 no
C15 H15A 0.990 no
C15 H15B 0.990 no
C16 H16A 0.990 no
C16 H16B 0.990 no
C17 H17A 0.990 no
C17 H17B 0.990 no
C18 H18A 0.990 no
C18 H18B 0.990 no
C19 H19A 0.990 no
C19 H19B 0.990 no

loop_
_geom_contact_atom_site_label_1
_geom_contact_atom_site_label_2
_geom_contact_distance
_geom_contact_publ_flag
_geom_contact_site_symmetry_2
S1 O4 3.142(4) no .
S2 F3 3.480(3) no .
S2 O2 3.144(3) no .
S3 F10 3.470(4) no .
S3 O7 3.158(3) no .
S4 F8 3.386(4) no .
S4 O5 3.160(3) no .
F1 F6 3.332(4) no .
F1 O1 2.914(4) no .
F1 N3 3.041(4) no .
F2 O1 2.941(4) no .
F2 O2 2.950(4) no .
F3 F6 3.268(4) no .
F3 O2 2.945(4) no .
F3 O4 2.979(4) no .
F3 N3 3.135(4) no .
F4 O3 2.994(4) no .
F4 O4 2.955(4) no .
F5 O3 2.874(5) no .
F5 N3 2.958(4) no .
F6 O4 3.029(5) no .
F6 N3 2.901(5) no .
F7 O5 2.944(5) no .
F7 O6 2.989(5) no .
F8 O5 2.982(5) no .
F8 O7 2.938(5) no .
F8 N4 3.027(5) no .
F9 O6 2.899(5) no .
F9 N4 2.978(5) no .
F10 O5 3.024(5) no .
F10 O7 2.967(5) no .
F10 N4 3.070(5) no .
F11 O7 3.000(5) no .
F11 O8 2.903(5) no .
F12 O8 2.893(5) no .
F12 N4 2.921(5) no .
O2 O4 3.005(4) no .
O4 C22 3.599(6) no .
O5 O7 3.029(3) no .
O7 C24 3.585(5) no .
N1 C7 2.744(5) no .
N2 C10 2.757(5) no .
C3 C5 3.251(6) no .
C3 C9 3.267(7) no .
C5 C8 2.736(6) no .
C6 C9 2.734(4) no .
C6 C11 3.018(6) no .
C8 C14 2.996(5) no .
C11 C13 2.735(6) no .
C12 C14 2.745(5) no .
C12 C16 3.321(8) no .
C13 C16 3.150(7) no .
C16 C19 3.027(12) no .
F1 F7 2.675(4) no .
F1 C4 3.257(5) no 2_655
F2 F3 3.114(4) no 2_645
F2 F10 2.971(4) no 2_655
F2 C2 3.576(6) no 1_545
F3 F2 3.114(4) no 2_645
F3 F10 2.974(5) no 1_545
F3 C5 3.560(6) no 1_545
F4 F11 2.896(4) no 1_545
F5 F8 2.870(5) no .
F5 N2 3.423(4) no .
F5 C10 3.417(5) no .
F5 C11 3.448(5) no .
F5 C12 3.447(4) no .
F5 C13 3.380(5) no .
F5 C14 3.376(5) no .
F6 F7 3.214(5) no .
F6 F8 3.526(5) no .
F6 F9 3.186(5) no .
F6 F10 3.523(4) no 1_545
F6 F11 2.870(5) no 1_545
F6 C24 3.531(7) no .
F7 F1 2.675(4) no .
F7 F6 3.214(5) no .
F7 C4 3.525(4) no 2_655
F7 C8 3.356(5) no .
F8 F5 2.870(5) no .
F8 F6 3.526(5) no .
F8 C7 3.158(5) no .
F8 C8 3.416(5) no .
F8 C10 3.226(5) no .
F8 C11 3.192(4) no .
F8 C20A 3.391(12) no 2_756
F9 F6 3.186(5) no .
F9 C2 3.462(5) no 2_655
F9 C18 3.332(10) no 2_756
F9 C20A 3.278(9) no 2_756
F10 F2 2.971(4) no 2_655
F10 F3 2.974(5) no 1_565
F10 F6 3.523(4) no 1_565
F11 F4 2.896(4) no 1_565
F11 F6 2.870(5) no 1_565
F11 C16 3.508(6) no 2_766
F11 C17 3.389(7) no 2_766
F11 C23 3.403(6) no 1_565
F12 N2 3.346(5) no 1_455
F12 C1 3.379(10) no 2_665
F12 C13 3.431(5) no 1_455
O1 C7 3.554(5) no 2_755
O1 C8 3.376(5) no .
O1 C8 3.173(5) no 2_755
O1 C14 3.192(5) no 2_755
O2 N1 3.326(5) no 2_755
O2 C5 3.590(6) no 1_545
O2 C5 3.400(5) no 2_755
O2 C6 3.490(5) no 2_755
O2 C7 3.499(5) no 2_755
O2 C8 3.418(5) no 2_755
O2 C9 3.338(5) no 2_755
O3 C3 3.599(6) no 2_755
O3 C13 3.062(5) no .
O3 C14 3.512(6) no .
O3 C16 3.511(5) no .
O4 C5 3.108(5) no 1_545
O4 C6 3.258(5) no 1_545
O5 N1 2.954(5) no .
O5 C4 3.519(6) no .
O5 C5 3.041(5) no .
O5 C6 3.399(5) no .
O5 C8 3.588(5) no .
O5 C9 3.235(5) no .
O6 C9 3.344(4) no 2_655
O6 C13 3.265(5) no 1_455
O7 C6 3.184(5) no .
O7 C11 3.475(6) no .
O8 C12 3.257(4) no 2_766
O8 C15 3.529(5) no 1_455
O8 C15 3.444(5) no 2_766
O8 C20B 3.556(15) no 2_756
N1 O2 3.326(5) no 2_755
N1 O5 2.954(5) no .
N2 F5 3.423(4) no .
N2 F12 3.346(5) no 1_655
N3 C14 3.515(4) no .
N4 C13 3.323(5) no 1_455
N4 C15 3.529(6) no 1_455
C1 F12 3.379(10) no 2_665
C2 F2 3.576(6) no 1_565
C2 F9 3.462(5) no 2_655
C3 O3 3.599(6) no 2_755
C4 F1 3.257(5) no 2_655
C4 F7 3.525(4) no 2_655
C4 O5 3.519(6) no .
C5 F3 3.560(6) no 1_565
C5 O2 3.590(6) no 1_565
C5 O2 3.400(5) no 2_755
C5 O4 3.108(5) no 1_565
C5 O5 3.041(5) no .
C6 O2 3.490(5) no 2_755
C6 O4 3.258(5) no 1_565
C6 O5 3.399(5) no .
C6 O7 3.184(5) no .
C7 F8 3.158(5) no .
C7 O1 3.554(5) no 2_755
C7 O2 3.499(5) no 2_755
C8 F7 3.356(5) no .
C8 F8 3.416(5) no .
C8 O1 3.376(5) no .
C8 O1 3.173(5) no 2_755
C8 O2 3.418(5) no 2_755
C8 O5 3.588(5) no .
C9 O2 3.338(5) no 2_755
C9 O5 3.235(5) no .
C9 O6 3.344(4) no 2_655
C10 F5 3.417(5) no .
C10 F8 3.226(5) no .
C11 F5 3.448(5) no .
C11 F8 3.192(4) no .
C11 O7 3.475(6) no .
C12 F5 3.447(4) no .
C12 O8 3.257(4) no 2_766
C13 F5 3.380(5) no .
C13 F12 3.431(5) no 1_655
C13 O3 3.062(5) no .
C13 O6 3.265(5) no 1_655
C13 N4 3.323(5) no 1_655
C14 F5 3.376(5) no .
C14 O1 3.192(5) no 2_755
C14 O3 3.512(6) no .
C14 N3 3.515(4) no .
C15 O8 3.529(5) no 1_655
C15 O8 3.444(5) no 2_766
C15 N4 3.529(6) no 1_655
C16 F11 3.508(6) no 2_766
C16 O3 3.511(5) no .
C17 F11 3.389(7) no 2_766
C18 F9 3.332(10) no 2_756
C20A F8 3.391(12) no 2_756
C20A F9 3.278(9) no 2_756
C20B O8 3.556(15) no 2_756
C23 F11 3.403(6) no 1_545
C24 F6 3.531(7) no .
N1 H3A 2.6413 no .
N1 H3B 2.6645 no .
N1 H6 3.2125 no .
N1 H8 3.2135 no .
N2 H11 3.2202 no .
N2 H14 3.2223 no .
N2 H16A 2.7242 no .
N2 H16B 2.5798 no .
C1 H3A 2.7248 no .
C1 H3B 2.7398 no .
C2 H4A 2.7104 no .
C2 H4B 2.6878 no .
C3 H1A 3.3382 no .
C3 H1B 2.6498 no .
C3 H1C 2.8329 no .
C3 H5 3.2730 no .
C3 H9 3.3006 no .
C4 H2A 2.6697 no .
C4 H2B 2.6858 no .
C4 H5 2.5930 no .
C4 H9 2.5910 no .
C5 H3A 3.5790 no .
C5 H3B 3.0413 no .
C5 H4A 2.5522 no .
C5 H4B 3.2027 no .
C5 H9 3.1974 no .
C6 H8 3.2529 no .
C6 H11 2.7919 no .
C7 H5 3.2497 no .
C7 H9 3.2468 no .
C7 H11 2.6791 no .
C7 H14 2.6605 no .
C8 H6 3.2530 no .
C8 H14 2.7524 no .
C9 H3A 3.0440 no .
C9 H4A 3.1985 no .
C9 H4B 2.5432 no .
C9 H5 3.1984 no .
C10 H6 2.6637 no .
C10 H8 2.6609 no .
C10 H12 3.2548 no .
C10 H13 3.2533 no .
C11 H6 2.7741 no .
C11 H14 3.2625 no .
C12 H13 3.1972 no .
C12 H15A 2.5485 no .
C12 H15B 3.1957 no .
C12 H16A 3.1980 no .
C12 H16B 3.5768 no .
C13 H12 3.1970 no .
C13 H15A 3.2176 no .
C13 H15B 2.5744 no .
C13 H16A 3.5933 no .
C13 H16B 2.8480 no .
C14 H8 2.7613 no .
C14 H11 3.2605 no .
C15 H12 2.6160 no .
C15 H13 2.5687 no .
C15 H17A 2.5866 no .
C15 H17B 2.7150 no .
C16 H12 3.4117 no .
C16 H13 3.1286 no .
C16 H18A 2.7578 no .
C16 H18B 3.3435 no .
C16 H19A 3.3391 no .
C16 H19B 2.7389 no .
C17 H15A 2.7464 no .
C17 H15B 2.6043 no .
C17 H19A 2.8025 no .
C17 H19B 2.7977 no .
C18 H16A 2.6469 no .
C18 H16B 2.7712 no .
C19 H16A 3.1841 no .
C19 H16B 2.7556 no .
C19 H17A 3.4000 no .
C19 H17B 2.8061 no .
C20A H18A 2.5805 no .
C20A H18B 2.5862 no .
C20B H18A 3.2757 no .
C20B H18B 3.0026 no .
C21A H19A 2.6606 no .
C21A H19B 2.6144 no .
C21B H19A 3.0794 no .
C21B H19B 2.7185 no .
H1A H2A 2.2125 no .
H1A H2B 2.3629 no .
H1A H3A 3.5461 no .
H1B H2A 2.3881 no .
H1B H2B 2.8000 no .
H1B H3A 2.4824 no .
H1B H3B 2.9023 no .
H1C H2A 2.7949 no .
H1C H2B 2.2328 no .
H1C H3A 3.1634 no .
H1C H3B 2.6985 no .
H2A H3A 2.3560 no .
H2A H3B 2.8407 no .
H2A H4A 2.9676 no .
H2A H4B 2.4741 no .
H2B H3A 2.8407 no .
H2B H3B 2.3428 no .
H2B H4A 2.5157 no .
H2B H4B 2.9577 no .
H3A H4A 2.8439 no .
H3A H4B 2.3605 no .
H3A H9 2.9273 no .
H3B H4A 2.3422 no .
H3B H4B 2.8441 no .
H3B H5 2.8893 no .
H4A H5 2.3756 no .
H4A H9 3.4533 no .
H4B H5 3.4648 no .
H4B H9 2.3564 no .
H5 H6 2.3219 no .
H6 H11 2.3867 no .
H8 H9 2.3165 no .
H8 H14 2.3573 no .
H11 H12 2.3163 no .
H12 H15A 2.3536 no .
H12 H15B 3.4457 no .
H12 H16A 3.1155 no .
H13 H14 2.3256 no .
H13 H15A 3.4760 no .
H13 H15B 2.4054 no .
H13 H16B 2.6818 no .
H15A H16A 2.3231 no .
H15A H16B 2.8618 no .
H15A H17A 2.4957 no .
H15A H17B 3.1419 no .
H15B H16A 2.8621 no .
H15B H16B 2.4339 no .
H15B H17A 2.7290 no .
H15B H17B 2.4790 no .
H16A H17A 2.3918 no .
H16A H17B 2.8322 no .
H16A H18A 2.5286 no .
H16A H18B 3.5625 no .
H16A H19B 2.7609 no .
H16B H17A 2.8314 no .
H16B H17B 2.2920 no .
H16B H18A 3.1619 no .
H16B H19A 2.9151 no .
H16B H19B 2.2921 no .
H17A H18A 2.3271 no .
H17A H18B 2.3627 no .
H17B H18A 2.8563 no .
H17B H18B 2.3285 no .
H17B H19A 2.6844 no .
H17B H19B 3.1512 no .
H18A H19A 2.8878 no .
H18A H19B 2.4027 no .
H18B H19A 2.3989 no .
H18B H19B 2.8880 no .
S1 H8 3.2850 no .
S2 H1B 3.5030 no 2_755
S2 H3A 3.1304 no 2_755
S3 H13 3.1526 no 1_455
S4 H15B 3.2449 no 1_455
F1 H4A 2.6750 no 2_655
F1 H4B 2.9150 no 2_655
F2 H2B 2.6816 no 1_545
F2 H3B 3.5494 no 1_545
F2 H4A 3.1017 no 1_545
F3 H4A 2.8249 no 1_545
F3 H5 2.7085 no 1_545
F4 H16A 3.5231 no .
F4 H16A 3.5052 no 2_756
F4 H16B 3.3183 no .
F4 H18A 2.9428 no 2_756
F4 H19B 2.6558 no .
F5 H16A 3.4221 no .
F5 H16B 3.2699 no .
F5 H18A 3.4227 no 2_756
F6 H2A 3.5460 no 2_655
F6 H18A 2.8401 no 2_756
F7 H2A 3.2375 no 2_655
F7 H4B 2.5970 no 2_655
F7 H8 3.2378 no .
F8 H8 3.5391 no .
F8 H11 3.0101 no .
F9 H2A 2.4746 no 2_655
F9 H4B 3.3843 no 2_655
F9 H18A 3.1155 no 2_756
F9 H18B 2.6908 no 2_756
F10 H2B 3.1479 no 2_665
F11 H15A 3.3318 no 2_766
F11 H16A 2.9451 no 2_766
F11 H17A 2.7992 no 2_766
F11 H18A 2.9824 no 2_766
F12 H1A 2.8283 no 2_665
F12 H1C 3.1842 no 2_665
F12 H2B 3.3321 no 2_665
F12 H15A 3.2849 no 2_766
F12 H15B 3.3533 no 1_455
F12 H17A 2.8947 no 2_766
O1 H8 2.5546 no .
O1 H8 3.0019 no 2_755
O1 H9 3.3211 no .
O1 H14 2.3797 no 2_755
O2 H3A 3.1826 no 2_755
O2 H3B 2.7629 no 1_545
O2 H3B 3.3017 no 2_755
O2 H5 2.8269 no 1_545
O3 H1B 2.9032 no 2_755
O3 H3A 2.6668 no 2_755
O3 H13 2.7163 no .
O3 H14 3.5202 no .
O3 H16B 2.5429 no .
O3 H19B 3.2594 no .
O4 H1B 3.1594 no 2_755
O4 H3A 3.1913 no 2_755
O4 H5 2.4064 no 1_545
O4 H6 2.7244 no 1_545
O5 H4A 3.3727 no .
O5 H4B 3.5136 no .
O5 H5 3.3932 no .
O6 H3A 3.4590 no 2_655
O6 H4B 2.8552 no 2_655
O6 H9 2.4227 no 2_655
O6 H13 2.4503 no 1_455
O6 H14 3.3513 no 1_455
O7 H6 2.9051 no .
O7 H11 2.6027 no .
O8 H12 2.3783 no 2_766
O8 H15A 3.4961 no 1_455
O8 H15A 2.5519 no 2_766
O8 H15B 2.7213 no 1_455
N3 H8 2.8679 no .
N3 H14 3.1706 no .
N4 H13 2.7154 no 1_455
N4 H15B 2.6459 no 1_455
C1 H6 3.1200 no 2_765
C1 H17A 3.4552 no 1_454
C1 H19A 3.1621 no 2_755
C5 H3B 3.5863 no 2_765
C6 H1C 3.0394 no 2_765
C6 H3B 3.4782 no 2_765
C7 H1C 3.4291 no 2_765
C10 H1C 3.1935 no 2_765
C11 H1C 3.1750 no 2_765
C17 H1A 3.2357 no 1_656
C17 H18B 3.4594 no 2_856
C17 H19A 3.2348 no 2_856
C18 H1A 3.4939 no 1_656
C18 H17B 3.2134 no 2_856
C18 H19A 3.5429 no 2_856
C19 H1B 3.3895 no 2_755
C19 H17B 3.1577 no 2_856
C20A H17B 3.4139 no 2_856
C20B H1A 3.5052 no 2_755
C20B H1B 3.4600 no 2_755
C20B H12 3.5980 no 1_545
C20B H17B 3.1320 no 2_856
C21A H11 2.9920 no 1_545
C21A H12 3.2628 no 1_545
C21B H11 3.5565 no 1_545
C21B H12 3.2765 no 2_756
C22 H4A 3.4763 no 1_545
C22 H4A 3.5494 no 2_655
C22 H5 3.5635 no 1_545
C23 H16B 3.5834 no .
C23 H18A 3.2569 no 2_756
C24 H2A 3.3577 no 2_655
C24 H4B 3.3187 no 2_655
C25 H17A 3.4151 no 2_766
H1A F12 2.8283 no 2_665
H1A C17 3.2357 no 1_454
H1A C18 3.4939 no 1_454
H1A C20B 3.5052 no 2_755
H1A H17A 2.4759 no 1_454
H1A H17B 3.4199 no 1_454
H1A H18B 3.0186 no 1_454
H1A H19A 2.7885 no 2_755
H1B S2 3.5030 no 2_755
H1B O3 2.9032 no 2_755
H1B O4 3.1594 no 2_755
H1B C19 3.3895 no 2_755
H1B C20B 3.4600 no 2_755
H1B H6 2.9390 no 2_765
H1B H19A 2.6515 no 2_755
H1B H19B 3.2895 no 2_755
H1C F12 3.1842 no 2_665
H1C C6 3.0394 no 2_765
H1C C7 3.4291 no 2_765
H1C C10 3.1935 no 2_765
H1C C11 3.1750 no 2_765
H1C H6 2.4523 no 2_765
H1C H11 3.2547 no 2_765
H2A F6 3.5460 no 2_655
H2A F7 3.2375 no 2_655
H2A F9 2.4746 no 2_655
H2A C24 3.3577 no 2_655
H2A H18B 3.2940 no 1_454
H2B F2 2.6816 no 1_565
H2B F10 3.1479 no 2_665
H2B F12 3.3321 no 2_665
H3A S2 3.1304 no 2_755
H3A O2 3.1826 no 2_755
H3A O3 2.6668 no 2_755
H3A O4 3.1913 no 2_755
H3A O6 3.4590 no 2_655
H3B F2 3.5494 no 1_565
H3B O2 2.7629 no 1_565
H3B O2 3.3017 no 2_755
H3B C5 3.5863 no 2_765
H3B C6 3.4782 no 2_765
H3B H5 3.5041 no 2_765
H3B H6 3.3258 no 2_765
H4A F1 2.6750 no 2_655
H4A F2 3.1017 no 1_565
H4A F3 2.8249 no 1_565
H4A O5 3.3727 no .
H4A C22 3.4763 no 1_565
H4A C22 3.5494 no 2_655
H4B F1 2.9150 no 2_655
H4B F7 2.5970 no 2_655
H4B F9 3.3843 no 2_655
H4B O5 3.5136 no .
H4B O6 2.8552 no 2_655
H4B C24 3.3187 no 2_655
H5 F3 2.7085 no 1_565
H5 O2 2.8269 no 1_565
H5 O4 2.4064 no 1_565
H5 O5 3.3932 no .
H5 C22 3.5635 no 1_565
H5 H3B 3.5041 no 2_765
H6 O4 2.7244 no 1_565
H6 O7 2.9051 no .
H6 C1 3.1200 no 2_765
H6 H1B 2.9390 no 2_765
H6 H1C 2.4523 no 2_765
H6 H3B 3.3258 no 2_765
H8 S1 3.2850 no .
H8 F7 3.2378 no .
H8 F8 3.5391 no .
H8 O1 2.5546 no .
H8 O1 3.0019 no 2_755
H8 N3 2.8679 no .
H9 O1 3.3211 no .
H9 O6 2.4227 no 2_655
H9 H14 3.5881 no 2_755
H11 F8 3.0101 no .
H11 O7 2.6027 no .
H11 C21A 2.9920 no 1_565
H11 C21B 3.5565 no 1_565
H11 H1C 3.2547 no 2_765
H12 O8 2.3783 no 2_766
H12 C20B 3.5980 no 1_565
H12 C21A 3.2628 no 1_565
H12 C21B 3.2765 no 2_756
H13 S3 3.1526 no 1_655
H13 O3 2.7163 no .
H13 O6 2.4503 no 1_655
H13 N4 2.7154 no 1_655
H14 O1 2.3797 no 2_755
H14 O3 3.5202 no .
H14 O6 3.3513 no 1_655
H14 N3 3.1706 no .
H14 H9 3.5881 no 2_755
H15A F11 3.3318 no 2_766
H15A F12 3.2849 no 2_766
H15A O8 3.4961 no 1_655
H15A O8 2.5519 no 2_766
H15A H15A 3.0974 no 2_866
H15A H15B 3.5708 no 2_866
H15B S4 3.2449 no 1_655
H15B F12 3.3533 no 1_655
H15B O8 2.7213 no 1_655
H15B N4 2.6459 no 1_655
H15B H15A 3.5708 no 2_866
H16A F4 3.5231 no .
H16A F4 3.5052 no 2_756
H16A F5 3.4221 no .
H16A F11 2.9451 no 2_766
H16B F4 3.3183 no .
H16B F5 3.2699 no .
H16B O3 2.5429 no .
H16B C23 3.5834 no .
H17A F11 2.7992 no 2_766
H17A F12 2.8947 no 2_766
H17A C1 3.4552 no 1_656
H17A C25 3.4151 no 2_766
H17A H1A 2.4759 no 1_656
H17A H19A 3.1830 no 2_856
H17B C18 3.2134 no 2_856
H17B C19 3.1577 no 2_856
H17B C20A 3.4139 no 2_856
H17B C20B 3.1320 no 2_856
H17B H1A 3.4199 no 1_656
H17B H17B 3.4172 no 2_856
H17B H18B 2.5595 no 2_856
H17B H19A 2.6186 no 2_856
H18A F4 2.9428 no 2_756
H18A F5 3.4227 no 2_756
H18A F6 2.8401 no 2_756
H18A F9 3.1155 no 2_756
H18A F11 2.9824 no 2_766
H18A C23 3.2569 no 2_756
H18B F9 2.6908 no 2_756
H18B C17 3.4594 no 2_856
H18B H1A 3.0186 no 1_656
H18B H2A 3.2940 no 1_656
H18B H17B 2.5595 no 2_856
H18B H18B 3.5027 no 2_856
H18B H19A 2.9333 no 2_856
H19A C1 3.1621 no 2_755
H19A C17 3.2348 no 2_856
H19A C18 3.5429 no 2_856
H19A H1A 2.7885 no 2_755
H19A H1B 2.6515 no 2_755
H19A H17A 3.1830 no 2_856
H19A H17B 2.6186 no 2_856
H19A H18B 2.9333 no 2_856
H19B F4 2.6558 no .
H19B O3 3.2594 no .
H19B H1B 3.2895 no 2_755

loop_
_geom_torsion_atom_site_label_1
_geom_torsion_atom_site_label_2
_geom_torsion_atom_site_label_3
_geom_torsion_atom_site_label_4
_geom_torsion
_geom_torsion_publ_flag
O1 S1 N3 S2 -164.2(3) no
O1 S1 C22 F1 -57.0(3) no
O1 S1 C22 F2 62.8(4) no
O1 S1 C22 F3 -177.8(3) no
O2 S1 N3 S2 -28.2(3) no
O2 S1 C22 F1 178.0(3) no
O2 S1 C22 F2 -62.2(4) no
O2 S1 C22 F3 57.2(3) no
N3 S1 C22 F1 56.0(4) no
N3 S1 C22 F2 175.8(3) no
N3 S1 C22 F3 -64.8(3) no
C22 S1 N3 S2 86.1(3) no
O3 S2 N3 S1 118.5(3) no
O3 S2 C23 F4 -67.8(3) no
O3 S2 C23 F5 50.9(3) no
O3 S2 C23 F6 171.9(3) no
O4 S2 N3 S1 -20.7(4) no
O4 S2 C23 F4 57.4(3) no
O4 S2 C23 F5 176.1(3) no
O4 S2 C23 F6 -62.9(4) no
N3 S2 C23 F4 178.1(2) no
N3 S2 C23 F5 -63.2(3) no
N3 S2 C23 F6 57.8(4) no
C23 S2 N3 S1 -133.6(3) no
O5 S3 N4 S4 -24.4(4) no
O5 S3 C24 F7 -59.6(3) no
O5 S3 C24 F8 59.9(4) no
O5 S3 C24 F9 -179.14(19) no
O6 S3 N4 S4 -161.1(3) no
O6 S3 C24 F7 66.1(3) no
O6 S3 C24 F8 -174.4(3) no
O6 S3 C24 F9 -53.4(3) no
N4 S3 C24 F7 178.2(3) no
N4 S3 C24 F8 -62.3(4) no
N4 S3 C24 F9 58.6(3) no
C24 S3 N4 S4 89.5(3) no
O7 S4 N4 S3 -23.9(4) no
O7 S4 C25 F10 56.3(3) no
O7 S4 C25 F11 -64.9(4) no
O7 S4 C25 F12 176.9(2) no
O8 S4 N4 S3 -160.8(3) no
O8 S4 C25 F10 -178.4(3) no
O8 S4 C25 F11 60.4(4) no
O8 S4 C25 F12 -57.8(3) no
N4 S4 C25 F10 -66.7(4) no
N4 S4 C25 F11 172.1(3) no
N4 S4 C25 F12 53.9(3) no
C25 S4 N4 S3 91.3(3) no
C4 N1 C5 C6 179.2(3) no
C5 N1 C4 C3 89.4(4) no
C4 N1 C9 C8 -179.9(3) no
C9 N1 C4 C3 -91.2(4) no
C5 N1 C9 C8 -0.4(6) no
C9 N1 C5 C6 -0.2(6) no
C12 N2 C13 C14 0.4(5) no
C13 N2 C12 C11 -0.8(5) no
C12 N2 C15 C16 96.9(4) no
C15 N2 C12 C11 -178.9(3) no
C13 N2 C15 C16 -81.1(4) no
C15 N2 C13 C14 178.5(3) no
C1 C2 C3 C4 -178.9(5) no
C2 C3 C4 N1 178.4(4) no
N1 C5 C6 C7 0.7(6) no
C5 C6 C7 C8 -0.6(6) no
C5 C6 C7 C10 178.5(3) no
C6 C7 C8 C9 -0.1(6) no
C6 C7 C10 C11 37.2(5) no
C6 C7 C10 C14 -141.1(4) no
C8 C7 C10 C11 -143.7(4) no
C8 C7 C10 C14 38.0(5) no
C10 C7 C8 C9 -179.2(3) no
C7 C8 C9 N1 0.6(6) no
C7 C10 C11 C12 -178.4(3) no
C7 C10 C14 C13 178.0(3) no
C11 C10 C14 C13 -0.3(5) no
C14 C10 C11 C12 -0.1(5) no
C10 C11 C12 N2 0.7(6) no
N2 C13 C14 C10 0.2(5) no
N2 C15 C16 C17 170.1(3) no
C15 C16 C17 C18 171.3(4) no
C16 C17 C18 C19 55.4(8) no
C17 C18 C19 C20A -179.7(6) no
C17 C18 C19 C20B 154.8(7) no
C18 C19 C20A C21A 177.1(7) no
C18 C19 C20B C21B 99.0(10) no
C20A C19 C20B C21B 51.6(9) no
C20B C19 C20A C21A -38.3(8) no
